data_7156306
loop_
_publ_author_name
'Huang, Yin-Hui'
'Jin, Xian-Yi'
'Zhao, Yong-Yi'
'Cong, Hang'
'Tao, Zhu'

_publ_section_title
;
 A fluorescence-enhanced chemosensor based on multifarene[2,2] and its
 recognition of metal cations.
;
_journal_issue 29
_journal_name_full 'Organic &amp; biomolecular chemistry'
_journal_page_first 5343
_journal_page_last 5349
_journal_paper_doi 10.1039/c8ob01315b
_journal_volume 16
_journal_year 2018
_chemical_formula_sum 'C34 H46 N4 O3 S2'
_chemical_formula_weight 622.87
_space_group_crystal_system orthorhombic
_space_group_IT_number 19
_space_group_name_Hall 'P 2ac 2ab'
_space_group_name_H-M_alt 'P 21 21 21'
_symmetry_space_group_name_Hall 'P 2ac 2ab'
_symmetry_space_group_name_H-M 'P 21 21 21'
_atom_sites_solution_hydrogens geom
_audit_block_doi 10.5517/ccdc.csd.cc1zhcwq
_audit_creation_method SHELXL-2014/7
_audit_update_record
;
2018-03-23 deposited with the CCDC.
2018-07-04 downloaded from the CCDC.
;
_cell_angle_alpha 90
_cell_angle_beta 90
_cell_angle_gamma 90
_cell_formula_units_Z 4
_cell_length_a 13.5505(19)
_cell_length_b 14.850(2)
_cell_length_c 16.762(2)
_cell_measurement_reflns_used 45608
_cell_measurement_temperature 296(2)
_cell_measurement_theta_max 25.997
_cell_measurement_theta_min 1.832
_cell_volume 3372.9(8)
_computing_structure_refinement 'SHELXL-2014/7 (Sheldrick, 2014)'
_computing_structure_solution 'ShelXS (Sheldrick, 2008)'
_diffrn_ambient_temperature 296(2)
_diffrn_measured_fraction_theta_full 1.000
_diffrn_measured_fraction_theta_max 1.000
_diffrn_measurement_device_type 'Rigaku RipidII'
_diffrn_radiation_type MoK\a
_diffrn_radiation_wavelength 0.71073
_diffrn_reflns_av_R_equivalents 0.0795
_diffrn_reflns_av_unetI/netI 0.0586
_diffrn_reflns_Laue_measured_fraction_full 1.000
_diffrn_reflns_Laue_measured_fraction_max 1.000
_diffrn_reflns_limit_h_max 16
_diffrn_reflns_limit_h_min -16
_diffrn_reflns_limit_k_max 18
_diffrn_reflns_limit_k_min -18
_diffrn_reflns_limit_l_max 20
_diffrn_reflns_limit_l_min -20
_diffrn_reflns_number 45608
_diffrn_reflns_point_group_measured_fraction_full 1.000
_diffrn_reflns_point_group_measured_fraction_max 1.000
_diffrn_reflns_theta_full 25.242
_diffrn_reflns_theta_max 25.997
_diffrn_reflns_theta_min 1.832
_exptl_absorpt_coefficient_mu 0.197
_exptl_crystal_colour colorless
_exptl_crystal_density_diffrn 1.227
_exptl_crystal_description block
_exptl_crystal_F_000 1336
_refine_diff_density_max 0.299
_refine_diff_density_min -0.792
_refine_diff_density_rms 0.098
_refine_ls_abs_structure_details
;
 Flack x determined using 1242 quotients [(I+)-(I-)]/[(I+)+(I-)]
 (Parsons, Flack and Wagner, Acta Cryst. B69 (2013) 249-259).
;
_refine_ls_abs_structure_Flack 0.41(5)
_refine_ls_extinction_method none
_refine_ls_goodness_of_fit_ref 1.065
_refine_ls_hydrogen_treatment constr
_refine_ls_matrix_type full
_refine_ls_number_parameters 390
_refine_ls_number_reflns 6638
_refine_ls_number_restraints 0
_refine_ls_restrained_S_all 1.065
_refine_ls_R_factor_all 0.1665
_refine_ls_R_factor_gt 0.1028
_refine_ls_shift/su_max 0.001
_refine_ls_shift/su_mean 0.000
_refine_ls_structure_factor_coef Fsqd
_refine_ls_weighting_details 'w=1/[\s^2^(Fo^2^)+(0.1834P)^2^+0.3067P] where P=(Fo^2^+2Fc^2^)/3'
_refine_ls_weighting_scheme calc
_refine_ls_wR_factor_gt 0.2560
_refine_ls_wR_factor_ref 0.3001
_reflns_Friedel_coverage 0.789
_reflns_Friedel_fraction_full 1.000
_reflns_Friedel_fraction_max 1.000
_reflns_number_gt 3807
_reflns_number_total 6638
_reflns_threshold_expression 'I > 2\s(I)'
_cod_data_source_file c8ob01315b2.cif
_cod_data_source_block shelxl
_cod_depositor_comments 'Adding full bibliography for 7156306.cif.'
_cod_original_cell_volume 3372.8(8)
_cod_database_code 7156306
_shelx_shelxl_version_number 2014/7
_shelx_space_group_comment
;
The symmetry employed for this shelxl refinement is uniquely defined
by the following loop, which should always be used as a source of
symmetry information in preference to the above space-group names.
They are only intended as comments.
;

loop_
_space_group_symop_operation_xyz
'x, y, z'
'-x+1/2, -y, z+1/2'
'-x, y+1/2, -z+1/2'
'x+1/2, -y+1/2, -z'

loop_
_atom_site_label
_atom_site_type_symbol
_atom_site_fract_x
_atom_site_fract_y
_atom_site_fract_z
_atom_site_U_iso_or_equiv
_atom_site_adp_type
_atom_site_occupancy
_atom_site_site_symmetry_order
_atom_site_calc_flag
_atom_site_refinement_flags_posn
_atom_site_refinement_flags_adp
C1 C 0.1156(12) 0.4958(11) 0.6202(11) 0.168(8) Uani 1 1 d . .
H1A H 0.1587 0.4488 0.6019 0.253 Uiso 1 1 calc R U
H1B H 0.1093 0.4925 0.6771 0.253 Uiso 1 1 calc R U
H1C H 0.0518 0.4886 0.5960 0.253 Uiso 1 1 calc R U
C2 C 0.1567(12) 0.5901(12) 0.5058(7) 0.137(5) Uani 1 1 d . .
H2A H 0.1834 0.6471 0.4897 0.205 Uiso 1 1 calc R U
H2B H 0.1964 0.5424 0.4841 0.205 Uiso 1 1 calc R U
H2C H 0.0903 0.5845 0.4864 0.205 Uiso 1 1 calc R U
C3 C 0.0919(9) 0.6599(13) 0.6249(10) 0.155(7) Uani 1 1 d . .
H3A H 0.1209 0.7163 0.6094 0.232 Uiso 1 1 calc R U
H3B H 0.0279 0.6542 0.6009 0.232 Uiso 1 1 calc R U
H3C H 0.0854 0.6580 0.6820 0.232 Uiso 1 1 calc R U
C4 C 0.1568(6) 0.5838(5) 0.5978(5) 0.067(2) Uani 1 1 d . .
C5 C 0.2598(5) 0.5993(4) 0.6333(4) 0.0488(16) Uani 1 1 d . .
C6 C 0.3296(5) 0.6515(4) 0.5958(4) 0.0514(17) Uani 1 1 d . .
H6 H 0.3135 0.6773 0.5470 0.062 Uiso 1 1 calc R U
C7 C 0.4230(6) 0.6679(5) 0.6271(4) 0.0545(17) Uani 1 1 d . .
C8 C 0.4491(6) 0.6289(5) 0.6992(4) 0.0575(19) Uani 1 1 d . .
C9 C 0.3791(6) 0.5757(5) 0.7390(4) 0.0558(18) Uani 1 1 d . .
C10 C 0.2866(6) 0.5632(5) 0.7056(4) 0.0564(18) Uani 1 1 d . .
H10 H 0.2407 0.5288 0.7333 0.068 Uiso 1 1 calc R U
C11 C 0.4107(6) 0.5223(7) 0.8120(4) 0.072(2) Uani 1 1 d . .
H11A H 0.4443 0.5619 0.8492 0.086 Uiso 1 1 calc R U
H11B H 0.3527 0.4983 0.8385 0.086 Uiso 1 1 calc R U
C12 C 0.4525(7) 0.3857(6) 0.7270(6) 0.074(2) Uani 1 1 d . .
H12A H 0.4243 0.4162 0.6812 0.089 Uiso 1 1 calc R U
H12B H 0.4067 0.3401 0.7454 0.089 Uiso 1 1 calc R U
C13 C 0.5502(7) 0.3450(6) 0.7066(5) 0.072(2) Uani 1 1 d . .
H13A H 0.5454 0.2801 0.7013 0.087 Uiso 1 1 calc R U
H13B H 0.5765 0.3702 0.6576 0.087 Uiso 1 1 calc R U
C14 C 0.5670(6) 0.4366(5) 0.8156(3) 0.056(2) Uani 1 1 d . .
C15 C 0.7145(6) 0.3505(6) 0.7769(5) 0.065(2) Uani 1 1 d . .
H15A H 0.7234 0.2872 0.7893 0.078 Uiso 1 1 calc R U
H15B H 0.7446 0.3851 0.8195 0.078 Uiso 1 1 calc R U
C16 C 0.7682(6) 0.3711(5) 0.6999(4) 0.0563(18) Uani 1 1 d . .
C17 C 0.8066(7) 0.3046(6) 0.6529(5) 0.073(2) Uani 1 1 d . .
H17 H 0.8028 0.2457 0.6715 0.088 Uiso 1 1 calc R U
C18 C 0.8509(7) 0.3188(6) 0.5791(5) 0.076(2) Uani 1 1 d . .
C19 C 0.8877(11) 0.2440(8) 0.5268(7) 0.106(4) Uani 1 1 d . .
C20 C 0.8346(17) 0.2474(13) 0.4442(9) 0.189(9) Uani 1 1 d . .
H20A H 0.7651 0.2386 0.4517 0.283 Uiso 1 1 calc R U
H20B H 0.8460 0.3049 0.4197 0.283 Uiso 1 1 calc R U
H20C H 0.8602 0.2006 0.4105 0.283 Uiso 1 1 calc R U
C21 C 0.9911(19) 0.2585(17) 0.503(2) 0.255(14) Uani 1 1 d . .
H21A H 0.9988 0.3187 0.4829 0.382 Uiso 1 1 calc R U
H21B H 1.0334 0.2500 0.5482 0.382 Uiso 1 1 calc R U
H21C H 1.0085 0.2162 0.4619 0.382 Uiso 1 1 calc R U
C22 C 0.861(2) 0.1535(11) 0.5597(13) 0.208(11) Uani 1 1 d . .
H22A H 0.7917 0.1528 0.5729 0.311 Uiso 1 1 calc R U
H22B H 0.8740 0.1080 0.5205 0.311 Uiso 1 1 calc R U
H22C H 0.8988 0.1418 0.6068 0.311 Uiso 1 1 calc R U
C23 C 0.8545(6) 0.4094(6) 0.5536(5) 0.066(2) Uani 1 1 d . .
H23 H 0.8819 0.4222 0.5040 0.079 Uiso 1 1 calc R U
C24 C 0.8198(5) 0.4785(5) 0.5981(4) 0.0505(16) Uani 1 1 d . .
C25 C 0.7759(5) 0.4587(5) 0.6716(4) 0.0520(17) Uani 1 1 d . .
C26 C 0.7826(10) 0.5734(8) 0.7745(7) 0.105(3) Uani 1 1 d . .
H26A H 0.7430 0.5722 0.8227 0.126 Uiso 1 1 calc R U
H26B H 0.7905 0.6359 0.7591 0.126 Uiso 1 1 calc R U
C27 C 0.8810(11) 0.5362(9) 0.7933(6) 0.099(3) Uani 1 1 d . .
C28 C 0.9599(11) 0.5040(12) 0.8096(7) 0.128(5) Uani 1 1 d . .
H28 H 1.0209 0.4790 0.8222 0.154 Uiso 1 1 calc R U
C29 C 0.8202(5) 0.5742(5) 0.5660(5) 0.064(2) Uani 1 1 d . .
H29A H 0.8462 0.6142 0.6067 0.077 Uiso 1 1 calc R U
H29B H 0.8639 0.5772 0.5202 0.077 Uiso 1 1 calc R U
C30 C 0.6631(6) 0.5518(7) 0.4879(5) 0.073(2) Uani 1 1 d . .
H30A H 0.6582 0.4897 0.5055 0.088 Uiso 1 1 calc R U
H30B H 0.6898 0.5533 0.4342 0.088 Uiso 1 1 calc R U
C31 C 0.5637(6) 0.5986(7) 0.4920(5) 0.074(2) Uani 1 1 d . .
H31A H 0.5463 0.6243 0.4407 0.088 Uiso 1 1 calc R U
H31B H 0.5124 0.5569 0.5082 0.088 Uiso 1 1 calc R U
C32 C 0.6698(6) 0.6659(5) 0.5785(5) 0.0540(18) Uani 1 1 d . .
C33 C 0.4983(7) 0.7235(6) 0.5822(6) 0.076(2) Uani 1 1 d . .
H33A H 0.4660 0.7548 0.5387 0.091 Uiso 1 1 calc R U
H33B H 0.5260 0.7683 0.6178 0.091 Uiso 1 1 calc R U
C34 C 0.8978(18) 0.8024(15) 0.7324(17) 0.194(10) Uani 1 1 d . .
H34A H 0.9645 0.8234 0.7378 0.291 Uiso 1 1 calc R U
H34B H 0.8978 0.7382 0.7255 0.291 Uiso 1 1 calc R U
H34C H 0.8610 0.8177 0.7794 0.291 Uiso 1 1 calc R U
N1 N 0.4750(5) 0.4498(5) 0.7907(3) 0.0635(17) Uani 1 1 d . .
N2 N 0.6104(5) 0.3700(4) 0.7752(4) 0.0598(16) Uani 1 1 d . .
N3 N 0.7234(5) 0.6050(4) 0.5427(4) 0.0587(16) Uani 1 1 d . .
N4 N 0.5772(5) 0.6679(5) 0.5506(4) 0.0650(17) Uani 1 1 d . .
O1 O 0.5378(4) 0.6409(4) 0.7347(3) 0.0693(15) Uani 1 1 d . .
H1 H 0.5391 0.6132 0.7770 0.104 Uiso 1 1 calc R U
O2 O 0.7303(4) 0.5284(4) 0.7136(3) 0.0660(14) Uani 1 1 d . .
O3 O 0.8554(15) 0.8420(13) 0.6677(14) 0.246(11) Uani 1 1 d . .
H3 H 0.8332 0.8031 0.6380 0.369 Uiso 1 1 calc R U
S1 S 0.6987(5) 0.7163(4) 0.6337(4) 0.1774(19) Uani 1 1 d . .
S2 S 0.6053(5) 0.4777(5) 0.8713(3) 0.190(2) Uani 1 1 d . .

loop_
_atom_site_aniso_label
_atom_site_aniso_U_11
_atom_site_aniso_U_22
_atom_site_aniso_U_33
_atom_site_aniso_U_23
_atom_site_aniso_U_13
_atom_site_aniso_U_12
C1 0.138(11) 0.168(13) 0.199(15) 0.082(12) -0.095(12) -0.090(11)
C2 0.136(11) 0.188(15) 0.086(7) 0.016(8) -0.038(7) -0.026(11)
C3 0.060(6) 0.227(17) 0.176(13) -0.069(13) -0.033(8) 0.051(9)
C4 0.052(4) 0.068(5) 0.080(5) 0.000(4) -0.013(4) 0.002(4)
C5 0.041(4) 0.046(3) 0.060(4) 0.004(3) 0.002(3) 0.007(3)
C6 0.049(4) 0.049(4) 0.056(4) 0.005(3) 0.000(3) 0.012(3)
C7 0.057(5) 0.046(4) 0.060(4) 0.001(3) 0.006(4) 0.005(3)
C8 0.052(4) 0.065(4) 0.055(4) -0.010(4) -0.001(4) 0.015(4)
C9 0.060(4) 0.065(4) 0.042(3) 0.005(3) 0.009(3) 0.009(4)
C10 0.053(4) 0.059(4) 0.057(4) 0.006(3) 0.005(3) 0.000(3)
C11 0.068(5) 0.103(6) 0.043(4) 0.018(4) 0.002(4) 0.017(5)
C12 0.081(6) 0.057(4) 0.085(6) 0.015(4) -0.020(5) -0.011(4)
C13 0.083(6) 0.058(4) 0.075(5) 0.002(4) -0.011(5) -0.012(4)
C14 0.071(5) 0.079(5) 0.018(3) -0.003(3) -0.019(3) -0.016(4)
C15 0.066(5) 0.074(5) 0.055(4) 0.016(4) -0.003(4) 0.012(4)
C16 0.060(4) 0.062(4) 0.046(4) 0.005(3) -0.007(3) 0.014(4)
C17 0.085(6) 0.059(5) 0.076(5) 0.000(4) -0.013(5) 0.011(4)
C18 0.084(6) 0.088(6) 0.057(5) -0.013(5) -0.002(4) 0.022(5)
C19 0.134(10) 0.097(8) 0.088(7) -0.025(6) 0.007(7) 0.045(8)
C20 0.27(2) 0.189(16) 0.106(10) -0.080(11) -0.043(12) 0.081(16)
C21 0.18(2) 0.22(2) 0.36(3) -0.16(2) 0.09(2) 0.048(17)
C22 0.34(3) 0.104(11) 0.180(16) -0.048(11) 0.058(19) 0.045(15)
C23 0.061(5) 0.087(6) 0.048(4) 0.001(4) 0.000(3) 0.013(4)
C24 0.044(4) 0.059(4) 0.048(4) -0.001(3) 0.002(3) 0.009(3)
C25 0.047(4) 0.062(4) 0.047(4) -0.005(3) -0.005(3) 0.005(4)
C26 0.115(9) 0.097(7) 0.103(7) -0.032(6) -0.018(7) -0.002(7)
C27 0.109(9) 0.123(9) 0.067(6) -0.007(6) 0.005(6) -0.040(8)
C28 0.094(9) 0.203(15) 0.088(8) 0.012(9) -0.005(7) -0.022(10)
C29 0.045(4) 0.080(5) 0.068(4) 0.012(4) 0.005(4) 0.001(4)
C30 0.064(5) 0.102(6) 0.055(4) -0.003(4) 0.004(4) 0.009(5)
C31 0.062(5) 0.092(6) 0.067(5) 0.017(5) -0.010(4) 0.009(5)
C32 0.057(5) 0.050(4) 0.055(4) -0.003(3) 0.002(4) -0.017(4)
C33 0.062(5) 0.072(5) 0.095(6) 0.015(5) 0.023(5) 0.010(4)
C34 0.181(19) 0.159(17) 0.24(2) -0.083(18) 0.000(19) -0.051(14)
N1 0.068(4) 0.075(4) 0.047(3) 0.003(3) -0.015(3) 0.010(4)
N2 0.063(4) 0.068(4) 0.048(3) 0.008(3) -0.011(3) -0.002(3)
N3 0.055(4) 0.067(4) 0.054(3) 0.004(3) 0.006(3) 0.001(3)
N4 0.051(4) 0.074(4) 0.070(4) -0.007(3) 0.011(3) 0.005(3)
O1 0.051(3) 0.088(4) 0.069(3) -0.004(3) -0.013(3) 0.002(3)
O2 0.079(4) 0.070(3) 0.049(3) -0.007(2) 0.008(3) 0.009(3)
O3 0.210(16) 0.265(19) 0.26(2) 0.105(17) -0.083(15) -0.123(15)
S1 0.167(4) 0.160(4) 0.205(5) 0.005(4) 0.004(4) -0.006(4)
S2 0.181(5) 0.248(6) 0.142(4) -0.012(4) -0.014(3) 0.026(5)

loop_
_atom_type_symbol
_atom_type_description
_atom_type_scat_dispersion_real
_atom_type_scat_dispersion_imag
_atom_type_scat_source
C C 0.0033 0.0016 'International Tables Vol C Tables 4.2.6.8 and 6.1.1.4'
H H 0.0000 0.0000 'International Tables Vol C Tables 4.2.6.8 and 6.1.1.4'
N N 0.0061 0.0033 'International Tables Vol C Tables 4.2.6.8 and 6.1.1.4'
O O 0.0106 0.0060 'International Tables Vol C Tables 4.2.6.8 and 6.1.1.4'
S S 0.1246 0.1234 'International Tables Vol C Tables 4.2.6.8 and 6.1.1.4'

loop_
_geom_angle_atom_site_label_1
_geom_angle_atom_site_label_2
_geom_angle_atom_site_label_3
_geom_angle
C4 C1 H1A 109.5
C4 C1 H1B 109.5
H1A C1 H1B 109.5
C4 C1 H1C 109.5
H1A C1 H1C 109.5
H1B C1 H1C 109.5
C4 C2 H2A 109.5
C4 C2 H2B 109.5
H2A C2 H2B 109.5
C4 C2 H2C 109.5
H2A C2 H2C 109.5
H2B C2 H2C 109.5
C4 C3 H3A 109.5
C4 C3 H3B 109.5
H3A C3 H3B 109.5
C4 C3 H3C 109.5
H3A C3 H3C 109.5
H3B C3 H3C 109.5
C1 C4 C3 111.7(13)
C1 C4 C5 112.3(8)
C3 C4 C5 107.5(7)
C1 C4 C2 107.9(11)
C3 C4 C2 104.9(11)
C5 C4 C2 112.3(8)
C10 C5 C6 116.2(7)
C10 C5 C4 121.6(7)
C6 C5 C4 122.2(6)
C5 C6 C7 123.5(6)
C5 C6 H6 118.2
C7 C6 H6 118.2
C8 C7 C6 119.2(7)
C8 C7 C33 119.3(8)
C6 C7 C33 121.5(7)
O1 C8 C7 123.7(7)
O1 C8 C9 117.8(7)
C7 C8 C9 118.5(7)
C10 C9 C8 119.7(6)
C10 C9 C11 120.7(7)
C8 C9 C11 119.1(7)
C5 C10 C9 122.9(7)
C5 C10 H10 118.5
C9 C10 H10 118.5
N1 C11 C9 111.3(6)
N1 C11 H11A 109.4
C9 C11 H11A 109.4
N1 C11 H11B 109.4
C9 C11 H11B 109.4
H11A C11 H11B 108.0
N1 C12 C13 104.3(7)
N1 C12 H12A 110.9
C13 C12 H12A 110.9
N1 C12 H12B 110.9
C13 C12 H12B 110.9
H12A C12 H12B 108.9
N2 C13 C12 102.3(7)
N2 C13 H13A 111.3
C12 C13 H13A 111.3
N2 C13 H13B 111.3
C12 C13 H13B 111.3
H13A C13 H13B 109.2
S2 C14 N1 124.0(8)
S2 C14 N2 124.6(7)
N1 C14 N2 111.3(6)
N2 C15 C16 114.4(6)
N2 C15 H15A 108.7
C16 C15 H15A 108.7
N2 C15 H15B 108.7
C16 C15 H15B 108.7
H15A C15 H15B 107.6
C17 C16 C25 116.8(7)
C17 C16 C15 121.9(7)
C25 C16 C15 121.2(6)
C16 C17 C18 124.6(8)
C16 C17 H17 117.7
C18 C17 H17 117.7
C17 C18 C23 115.3(8)
C17 C18 C19 123.5(9)
C23 C18 C19 121.2(9)
C21 C19 C22 117.6(16)
C21 C19 C18 111.6(13)
C22 C19 C18 111.5(11)
C21 C19 C20 101.1(18)
C22 C19 C20 104.0(16)
C18 C19 C20 110.0(10)
C19 C20 H20A 109.5
C19 C20 H20B 109.5
H20A C20 H20B 109.5
C19 C20 H20C 109.5
H20A C20 H20C 109.5
H20B C20 H20C 109.5
C19 C21 H21A 109.5
C19 C21 H21B 109.5
H21A C21 H21B 109.5
C19 C21 H21C 109.5
H21A C21 H21C 109.5
H21B C21 H21C 109.5
C19 C22 H22A 109.5
C19 C22 H22B 109.5
H22A C22 H22B 109.5
C19 C22 H22C 109.5
H22A C22 H22C 109.5
H22B C22 H22C 109.5
C24 C23 C18 123.0(7)
C24 C23 H23 118.5
C18 C23 H23 118.5
C23 C24 C25 118.3(7)
C23 C24 C29 120.9(7)
C25 C24 C29 120.6(6)
C16 C25 O2 119.2(6)
C16 C25 C24 122.0(6)
O2 C25 C24 118.5(6)
O2 C26 C27 115.5(9)
O2 C26 H26A 108.4
C27 C26 H26A 108.4
O2 C26 H26B 108.4
C27 C26 H26B 108.4
H26A C26 H26B 107.5
C28 C27 C26 178.2(14)
C27 C28 H28 180.0
N3 C29 C24 112.9(6)
N3 C29 H29A 109.0
C24 C29 H29A 109.0
N3 C29 H29B 109.0
C24 C29 H29B 109.0
H29A C29 H29B 107.8
N3 C30 C31 102.8(7)
N3 C30 H30A 111.2
C31 C30 H30A 111.2
N3 C30 H30B 111.2
C31 C30 H30B 111.2
H30A C30 H30B 109.1
N4 C31 C30 104.3(7)
N4 C31 H31A 110.9
C30 C31 H31A 110.9
N4 C31 H31B 110.9
C30 C31 H31B 110.9
H31A C31 H31B 108.9
S1 C32 N3 125.4(7)
S1 C32 N4 122.6(7)
N3 C32 N4 112.1(7)
N4 C33 C7 111.6(7)
N4 C33 H33A 109.3
C7 C33 H33A 109.3
N4 C33 H33B 109.3
C7 C33 H33B 109.3
H33A C33 H33B 108.0
O3 C34 H34A 109.5
O3 C34 H34B 109.5
H34A C34 H34B 109.5
O3 C34 H34C 109.5
H34A C34 H34C 109.5
H34B C34 H34C 109.5
C14 N1 C11 127.1(7)
C14 N1 C12 109.1(7)
C11 N1 C12 123.1(7)
C14 N2 C15 124.7(7)
C14 N2 C13 110.0(6)
C15 N2 C13 120.8(7)
C32 N3 C29 126.9(7)
C32 N3 C30 110.6(6)
C29 N3 C30 120.5(7)
C32 N4 C31 110.1(6)
C32 N4 C33 125.1(7)
C31 N4 C33 124.4(7)
C8 O1 H1 109.5
C25 O2 C26 119.6(7)
C34 O3 H3 109.5

loop_
_geom_bond_atom_site_label_1
_geom_bond_atom_site_label_2
_geom_bond_distance
C1 C4 1.470(15)
C1 H1A 0.9600
C1 H1B 0.9600
C1 H1C 0.9600
C2 C4 1.545(15)
C2 H2A 0.9600
C2 H2B 0.9600
C2 H2C 0.9600
C3 C4 1.503(16)
C3 H3A 0.9600
C3 H3B 0.9600
C3 H3C 0.9600
C4 C5 1.535(11)
C5 C10 1.374(10)
C5 C6 1.375(10)
C6 C7 1.391(11)
C6 H6 0.9300
C7 C8 1.387(11)
C7 C33 1.513(11)
C8 O1 1.352(9)
C8 C9 1.403(11)
C9 C10 1.385(11)
C9 C11 1.520(10)
C10 H10 0.9300
C11 N1 1.430(11)
C11 H11A 0.9700
C11 H11B 0.9700
C12 N1 1.461(11)
C12 C13 1.494(13)
C12 H12A 0.9700
C12 H12B 0.9700
C13 N2 1.457(11)
C13 H13A 0.9700
C13 H13B 0.9700
C14 S2 1.231(8)
C14 N1 1.330(10)
C14 N2 1.335(10)
C15 N2 1.441(11)
C15 C16 1.511(11)
C15 H15A 0.9700
C15 H15B 0.9700
C16 C17 1.368(11)
C16 C25 1.389(10)
C17 C18 1.391(13)
C17 H17 0.9300
C18 C23 1.413(12)
C18 C19 1.499(13)
C19 C21 1.47(3)
C19 C22 1.50(2)
C19 C20 1.560(19)
C20 H20A 0.9600
C20 H20B 0.9600
C20 H20C 0.9600
C21 H21A 0.9600
C21 H21B 0.9600
C21 H21C 0.9600
C22 H22A 0.9600
C22 H22B 0.9600
C22 H22C 0.9600
C23 C24 1.352(10)
C23 H23 0.9300
C24 C25 1.399(9)
C24 C29 1.519(11)
C25 O2 1.395(8)
C26 O2 1.411(12)
C26 C27 1.477(19)
C26 H26A 0.9700
C26 H26B 0.9700
C27 C28 1.203(19)
C28 H28 0.9300
C29 N3 1.444(10)
C29 H29A 0.9700
C29 H29B 0.9700
C30 N3 1.461(11)
C30 C31 1.517(12)
C30 H30A 0.9700
C30 H30B 0.9700
C31 N4 1.434(12)
C31 H31A 0.9700
C31 H31B 0.9700
C32 S1 1.253(9)
C32 N3 1.306(9)
C32 N4 1.339(10)
C33 N4 1.451(11)
C33 H33A 0.9700
C33 H33B 0.9700
C34 O3 1.36(3)
C34 H34A 0.9600
C34 H34B 0.9600
C34 H34C 0.9600
O1 H1 0.8200
O3 H3 0.8200
